data_1524957
loop_
_publ_author_name
'Morin, P.'
'Pierre, J.'

_publ_section_title
;
 Thermal expansion and magnetorestriction in rare-earth equiatomic
 compounds with Cu, Ag, Zn
;
_journal_name_full 'Physica Status Solidi, Sectio A: Applied Research'
_journal_page_first 161
_journal_page_last 166
_journal_volume 21
_journal_year 1974
_chemical_formula_sum 'Cu Tb'
_space_group_IT_number 123
_symmetry_space_group_name_Hall '-P 4 2'
_symmetry_space_group_name_H-M 'P 4/m m m'
_cell_angle_alpha 90
_cell_angle_beta 90
_cell_angle_gamma 90
_cell_formula_units_Z 1
_cell_length_a 3.457
_cell_length_b 3.457
_cell_length_c 3.498
_cell_volume 41.804
_citation_journal_id_ASTM PSSABA
_cod_data_source_file Morin_PSSABA_1974_1624.cif
_cod_data_source_block Cu1Tb1
_cod_original_cell_volume 41.80407
_cod_original_formula_sum 'Cu1 Tb1'
_cod_database_code 1524957

loop_
_symmetry_equiv_pos_as_xyz
x,y,z
-y,x,z
-x,-y,z
y,-x,z
x,-y,-z
y,x,-z
-x,y,-z
-y,-x,-z
-x,-y,-z
y,-x,-z
x,y,-z
-y,x,-z
-x,y,z
-y,-x,z
x,-y,z
y,x,z

loop_
_atom_site_label
_atom_site_type_symbol
_atom_site_fract_x
_atom_site_fract_y
_atom_site_fract_z
_atom_site_occupancy
_atom_site_U_iso_or_equiv
Cu1 Cu 0 0 0 1 0.0
Tb1 Tb 0.5 0.5 0.5 1 0.0
